data_9012229
loop_
_publ_author_name
'Feger, C. R.'
'Kolis, J. W.'
'Gorny, K.'
'Pennington, C.'

_publ_section_title
;
 Rodalquilarite revisited: the hydrothermal synthesis and structural
 reinvestigation of H3Fe2(TeO3)4Cl
;
_journal_name_full 'Journal of Solid State Chemistry'
_journal_page_first 254
_journal_page_last 259
_journal_paper_doi 10.1006/jssc.1998.8102
_journal_volume 143
_journal_year 1999
_chemical_compound_source Synthetic
_chemical_formula_sum 'Cl Fe2 H3 O12 Te4'
_chemical_name_mineral Rodalquilarite
_space_group_IT_number 2
_symmetry_space_group_name_Hall '-P 1'
_symmetry_space_group_name_H-M 'P -1'
_cell_angle_alpha 73.40
_cell_angle_beta 78.03
_cell_angle_gamma 76.76
_cell_length_a 5.103
_cell_length_b 6.653
_cell_length_c 9.012
_cell_formula_units_Z 1
_cell_volume 282.090
_database_code_amcsd 0013969
_exptl_crystal_density_diffrn 5.019
_cod_original_formula_sum 'H3 Fe2 Te4 O12 Cl'
_cod_database_code 9012229

loop_
_space_group_symop_operation_xyz
x,y,z
-x,-y,-z

loop_
_atom_site_label
_atom_site_fract_x
_atom_site_fract_y
_atom_site_fract_z
_atom_site_U_iso_or_equiv
H1 0.44340 0.44430 0.80800 0.09000
H2 0.00000 0.50000 0.00000 0.09000
Fe 0.27610 -0.14520 0.55600 0.00730
Te1 0.11979 0.34044 0.68799 0.00750
Te2 0.33835 0.16583 0.16942 0.00880
O1 0.19300 0.59240 0.53850 0.00900
O2 0.36300 0.13710 0.58370 0.01200
O3 0.40500 0.31640 0.80560 0.01300
O4 0.54300 0.28570 0.26100 0.01300
O5 0.11300 0.03790 0.35520 0.01000
O6 0.09800 0.42710 0.12670 0.01500
Cl 0.00000 0.00000 0.00000 0.01760

loop_
_cod_related_entry_id
_cod_related_entry_database
_cod_related_entry_code
1 AMCSD 0013969
